data_7246030
loop_
_publ_author_name
'Kim, Kyeonghun'
'Nayab, Saira'
'Cho, Yerim'
'Jung, Hyewon'
'Yeo, Hyeonuk'
'Lee, Hyosun'
'Lee, Sang-Ho'

_publ_section_title
;
 Catalytic performance of tridentate versus bidentate Co(ii) complexes
 supported by Schiff base ligands in vinyl addition polymerization of
 norbornene
;
_journal_issue 55
_journal_name_full 'RSC Advances'
_journal_page_first 35896
_journal_page_last 35904
_journal_paper_doi 10.1039/D2RA07241F
_journal_volume 12
_journal_year 2022
_chemical_formula_sum 'C14 H16 Cl2 Co N2 O'
_chemical_formula_weight 358.12
_space_group_crystal_system monoclinic
_space_group_IT_number 14
_space_group_name_Hall '-P 2yn'
_space_group_name_H-M_alt 'P 1 21/n 1'
_atom_sites_solution_hydrogens geom
_audit_creation_method SHELXL-2018/3
_audit_update_record
;
2022-09-10 deposited with the CCDC.	2022-12-08 downloaded from the CCDC.
;
_cell_angle_alpha 90
_cell_angle_beta 98.79(3)
_cell_angle_gamma 90
_cell_formula_units_Z 4
_cell_length_a 8.3140(17)
_cell_length_b 11.697(2)
_cell_length_c 15.790(3)
_cell_measurement_reflns_used 35354
_cell_measurement_temperature 293(2)
_cell_measurement_theta_max 29.500
_cell_measurement_theta_min 0.372
_cell_volume 1517.5(5)
_computing_cell_refinement 'HKL3000sm (Otwinowski & Minor, 1997)'
_computing_data_collection 'PAL BL2D-SMDC Program (Shin et. al, 2016)'
_computing_data_reduction 'HKL3000sm (Otwinowski & Minor, 1997)'
_computing_structure_refinement SHELXL
_computing_structure_solution 'SHELXT 2018/2 (Sheldrick, 2018)'
_diffrn_ambient_temperature 293(2)
_diffrn_measured_fraction_theta_full 0.976
_diffrn_measured_fraction_theta_max 0.953
_diffrn_measurement_device_type 'Rayonix MX225HS CCD area detector'
_diffrn_measurement_method 'omega scan'
_diffrn_radiation_type synchrotron
_diffrn_radiation_wavelength 0.650
_diffrn_reflns_av_R_equivalents 0.0453
_diffrn_reflns_av_unetI/netI 0.0315
_diffrn_reflns_Laue_measured_fraction_full 0.976
_diffrn_reflns_Laue_measured_fraction_max 0.953
_diffrn_reflns_limit_h_max 11
_diffrn_reflns_limit_h_min -11
_diffrn_reflns_limit_k_max 17
_diffrn_reflns_limit_k_min -17
_diffrn_reflns_limit_l_max 23
_diffrn_reflns_limit_l_min -23
_diffrn_reflns_number 19291
_diffrn_reflns_point_group_measured_fraction_full 0.976
_diffrn_reflns_point_group_measured_fraction_max 0.953
_diffrn_reflns_theta_full 22.955
_diffrn_reflns_theta_max 29.506
_diffrn_reflns_theta_min 2.387
_diffrn_source 'PLSII 2D bending magnet'
_exptl_absorpt_coefficient_mu 1.146
_exptl_absorpt_correction_T_max 1.000
_exptl_absorpt_correction_T_min 0.881
_exptl_absorpt_correction_type empirical
_exptl_absorpt_process_details 'HKL3000sm Scalepack(Otwinowski et.al,2003)'
_exptl_crystal_colour green
_exptl_crystal_density_diffrn 1.567
_exptl_crystal_description plate
_exptl_crystal_F_000 732
_exptl_crystal_size_max 0.080
_exptl_crystal_size_mid 0.050
_exptl_crystal_size_min 0.020
_refine_diff_density_max 0.775
_refine_diff_density_min -1.208
_refine_diff_density_rms 0.103
_refine_ls_extinction_method none
_refine_ls_goodness_of_fit_ref 0.765
_refine_ls_hydrogen_treatment constr
_refine_ls_matrix_type full
_refine_ls_number_parameters 182
_refine_ls_number_reflns 5283
_refine_ls_number_restraints 0
_refine_ls_restrained_S_all 0.765
_refine_ls_R_factor_all 0.0407
_refine_ls_R_factor_gt 0.0390
_refine_ls_shift/su_max 0.001
_refine_ls_shift/su_mean 0.000
_refine_ls_structure_factor_coef Fsqd
_refine_ls_weighting_details 'w=1/[\s^2^(Fo^2^)+(0.0986P)^2^+1.7695P] where P=(Fo^2^+2Fc^2^)/3'
_refine_ls_weighting_scheme calc
_refine_ls_wR_factor_gt 0.1101
_refine_ls_wR_factor_ref 0.1122
_reflns_Friedel_coverage 0.000
_reflns_number_gt 4880
_reflns_number_total 5283
_reflns_threshold_expression 'I > 2\s(I)'
_cod_data_source_file d2ra07241f2.cif
_cod_data_source_block tt_a
_cod_original_sg_symbol_H-M 'P 21/n'
_cod_database_code 7246030
_shelx_shelxl_version_number 2018/3
_shelx_space_group_comment
;
The symmetry employed for this shelxl refinement is uniquely defined
by the following loop, which should always be used as a source of
symmetry information in preference to the above space-group names.
They are only intended as comments.
;

loop_
_space_group_symop_operation_xyz
'x, y, z'
'-x+1/2, y+1/2, -z+1/2'
'-x, -y, -z'
'x-1/2, -y-1/2, z-1/2'

loop_
_atom_site_label
_atom_site_type_symbol
_atom_site_fract_x
_atom_site_fract_y
_atom_site_fract_z
_atom_site_U_iso_or_equiv
_atom_site_adp_type
_atom_site_occupancy
_atom_site_site_symmetry_order
_atom_site_calc_flag
_atom_site_refinement_flags_posn
_atom_site_refinement_flags_adp
_atom_site_refinement_flags_occupancy
_atom_site_disorder_assembly
_atom_site_disorder_group
O1 O 0.70554(15) 0.48839(10) 0.27107(6) 0.0224(2) Uani 1 1 d . . . . .
Cl1 Cl 0.96524(5) 0.29870(3) 0.37395(2) 0.02244(9) Uani 1 1 d . . . . .
Co1 Co 0.72322(3) 0.38202(2) 0.38795(2) 0.01636(7) Uani 1 1 d . . . . .
N1 N 0.70990(16) 0.33004(10) 0.51947(7) 0.0167(2) Uani 1 1 d . . . . .
C1 C 0.69719(19) 0.22323(12) 0.55302(8) 0.0175(2) Uani 1 1 d . . . . .
Cl2 Cl 0.48367(5) 0.29188(3) 0.33892(2) 0.01905(8) Uani 1 1 d . . . . .
N2 N 0.73742(17) 0.53551(10) 0.45144(7) 0.0184(2) Uani 1 1 d . . . . .
C2 C 0.7202(2) 0.12602(12) 0.50276(9) 0.0239(3) Uani 1 1 d . . . . .
H2 H 0.744280 0.134853 0.447517 0.029 Uiso 1 1 calc R U . . .
C3 C 0.7068(2) 0.01860(13) 0.53616(10) 0.0267(3) Uani 1 1 d . . . . .
H3 H 0.723410 -0.045116 0.503333 0.032 Uiso 1 1 calc R U . . .
C4 C 0.6681(2) 0.00316(14) 0.61999(10) 0.0261(3) Uani 1 1 d . . . . .
H4 H 0.657565 -0.070234 0.641119 0.031 Uiso 1 1 calc R U . . .
C5 C 0.6463(2) 0.09607(14) 0.66977(9) 0.0234(3) Uani 1 1 d . . . . .
H5 H 0.621109 0.085497 0.724631 0.028 Uiso 1 1 calc R U . . .
C6 C 0.6619(2) 0.20849(12) 0.63804(8) 0.0185(2) Uani 1 1 d . . . . .
C7 C 0.6445(2) 0.30657(13) 0.68800(8) 0.0201(3) Uani 1 1 d . . . . .
H7 H 0.622696 0.299136 0.743783 0.024 Uiso 1 1 calc R U . . .
C9 C 0.69290(18) 0.42013(11) 0.56868(8) 0.0163(2) Uani 1 1 d . . . . .
C8 C 0.65995(19) 0.41275(13) 0.65354(8) 0.0192(2) Uani 1 1 d . . . . .
H8 H 0.648988 0.478434 0.685351 0.023 Uiso 1 1 calc R U . . .
C10 C 0.71798(18) 0.53232(11) 0.53026(8) 0.0174(2) Uani 1 1 d . . . . .
H10 H 0.719646 0.599022 0.562436 0.021 Uiso 1 1 calc R U . . .
C11 C 0.7794(2) 0.64516(12) 0.41419(9) 0.0220(3) Uani 1 1 d . . . . .
H11A H 0.830643 0.695619 0.459129 0.026 Uiso 1 1 calc R U . . .
H11B H 0.681664 0.682079 0.385391 0.026 Uiso 1 1 calc R U . . .
C12 C 0.8958(2) 0.62155(13) 0.35035(10) 0.0235(3) Uani 1 1 d . . . . .
H12A H 0.957712 0.690391 0.343631 0.028 Uiso 1 1 calc R U . . .
H12B H 0.972159 0.562662 0.373621 0.028 Uiso 1 1 calc R U . . .
C13 C 0.8118(2) 0.58386(13) 0.26335(9) 0.0235(3) Uani 1 1 d . . . . .
H13A H 0.749025 0.646940 0.235426 0.028 Uiso 1 1 calc R U . . .
H13B H 0.892689 0.562172 0.228092 0.028 Uiso 1 1 calc R U . . .
C14 C 0.6296(3) 0.45182(16) 0.18824(10) 0.0326(4) Uani 1 1 d . . . . .
H14A H 0.577187 0.515807 0.157439 0.049 Uiso 1 1 calc R U . . .
H14B H 0.550071 0.394099 0.194362 0.049 Uiso 1 1 calc R U . . .
H14C H 0.710384 0.420984 0.157242 0.049 Uiso 1 1 calc R U . . .

loop_
_atom_site_aniso_label
_atom_site_aniso_U_11
_atom_site_aniso_U_22
_atom_site_aniso_U_33
_atom_site_aniso_U_23
_atom_site_aniso_U_13
_atom_site_aniso_U_12
O1 0.0386(6) 0.0195(5) 0.0092(4) 0.0044(3) 0.0043(4) -0.0046(4)
Cl1 0.0328(2) 0.02162(16) 0.01384(14) -0.00323(10) 0.00665(12) 0.00070(12)
Co1 0.03106(13) 0.01191(10) 0.00675(9) -0.00020(5) 0.00497(7) -0.00105(6)
N1 0.0311(6) 0.0125(4) 0.0071(4) -0.0003(3) 0.0045(4) -0.0006(4)
C1 0.0318(7) 0.0139(5) 0.0071(4) 0.0007(4) 0.0038(4) -0.0010(5)
Cl2 0.03271(19) 0.01335(14) 0.01146(13) -0.00121(9) 0.00457(11) -0.00139(11)
N2 0.0326(6) 0.0125(5) 0.0098(4) 0.0009(3) 0.0026(4) -0.0018(4)
C2 0.0482(10) 0.0141(6) 0.0103(5) -0.0010(4) 0.0078(5) -0.0006(5)
C3 0.0503(10) 0.0145(6) 0.0157(6) 0.0005(5) 0.0061(6) -0.0010(6)
C4 0.0462(9) 0.0162(6) 0.0156(6) 0.0052(5) 0.0036(6) -0.0031(6)
C5 0.0394(9) 0.0203(6) 0.0105(5) 0.0056(5) 0.0037(5) -0.0029(6)
C6 0.0314(7) 0.0172(6) 0.0073(5) 0.0017(4) 0.0039(4) -0.0011(5)
C7 0.0326(7) 0.0213(6) 0.0070(5) 0.0008(4) 0.0051(4) -0.0007(5)
C9 0.0275(7) 0.0141(5) 0.0073(4) -0.0006(4) 0.0028(4) -0.0007(4)
C8 0.0328(7) 0.0186(6) 0.0068(5) -0.0020(4) 0.0048(4) -0.0001(5)
C10 0.0279(7) 0.0132(5) 0.0109(5) -0.0014(4) 0.0025(4) -0.0006(4)
C11 0.0388(8) 0.0117(5) 0.0150(5) 0.0027(4) 0.0028(5) -0.0023(5)
C12 0.0322(8) 0.0182(6) 0.0201(6) 0.0075(5) 0.0039(5) -0.0037(5)
C13 0.0373(8) 0.0193(6) 0.0153(6) 0.0070(5) 0.0086(5) -0.0018(6)
C14 0.0583(12) 0.0304(8) 0.0089(5) 0.0023(5) 0.0048(6) -0.0086(8)

loop_
_atom_type_symbol
_atom_type_description
_atom_type_scat_dispersion_real
_atom_type_scat_dispersion_imag
_atom_type_scat_source
C C 0.0026 0.0014 'International Tables Vol C Tables 4.2.6.8 and 6.1.1.4'
H H 0.0000 0.0000 'International Tables Vol C Tables 4.2.6.8 and 6.1.1.4'
N N 0.0052 0.0028 'International Tables Vol C Tables 4.2.6.8 and 6.1.1.4'
O O 0.0092 0.0051 'International Tables Vol C Tables 4.2.6.8 and 6.1.1.4'
Cl Cl 0.1308 0.1347 'International Tables Vol C Tables 4.2.6.8 and 6.1.1.4'
Co Co 0.3408 0.8353 'International Tables Vol C Tables 4.2.6.8 and 6.1.1.4'

loop_
_geom_angle_atom_site_label_1
_geom_angle_atom_site_label_2
_geom_angle_atom_site_label_3
_geom_angle
_geom_angle_site_symmetry_1
_geom_angle_site_symmetry_3
_geom_angle_publ_flag
C14 O1 C13 110.23(12) . . ?
C14 O1 Co1 124.01(10) . . ?
C13 O1 Co1 122.90(9) . . ?
N2 Co1 N1 77.66(5) . . ?
N2 Co1 O1 84.66(5) . . ?
N1 Co1 O1 160.71(4) . . ?
N2 Co1 Cl1 115.88(4) . . ?
N1 Co1 Cl1 98.47(4) . . ?
O1 Co1 Cl1 96.13(4) . . ?
N2 Co1 Cl2 123.54(4) . . ?
N1 Co1 Cl2 91.47(4) . . ?
O1 Co1 Cl2 91.92(4) . . ?
Cl1 Co1 Cl2 120.52(2) . . ?
C9 N1 C1 118.44(11) . . ?
C9 N1 Co1 111.14(9) . . ?
C1 N1 Co1 129.88(9) . . ?
N1 C1 C2 119.43(12) . . ?
N1 C1 C6 120.91(12) . . ?
C2 C1 C6 119.66(13) . . ?
C10 N2 C11 119.07(12) . . ?
C10 N2 Co1 116.32(10) . . ?
C11 N2 Co1 124.46(9) . . ?
C3 C2 C1 119.56(14) . . ?
C2 C3 C4 121.14(14) . . ?
C5 C4 C3 120.17(14) . . ?
C4 C5 C6 120.34(13) . . ?
C7 C6 C5 122.17(12) . . ?
C7 C6 C1 118.72(12) . . ?
C5 C6 C1 119.11(13) . . ?
C8 C7 C6 119.39(12) . . ?
N1 C9 C8 124.06(12) . . ?
N1 C9 C10 115.52(11) . . ?
C8 C9 C10 120.37(12) . . ?
C7 C8 C9 118.45(13) . . ?
N2 C10 C9 118.23(12) . . ?
N2 C11 C12 108.59(12) . . ?
C13 C12 C11 113.72(14) . . ?
O1 C13 C12 110.74(11) . . ?

loop_
_geom_bond_atom_site_label_1
_geom_bond_atom_site_label_2
_geom_bond_distance
_geom_bond_site_symmetry_2
_geom_bond_publ_flag
O1 C14 1.4283(19) . ?
O1 C13 1.4406(19) . ?
O1 Co1 2.2121(11) . ?
Cl1 Co1 2.2767(6) . ?
Co1 N2 2.0509(12) . ?
Co1 N1 2.1827(12) . ?
Co1 Cl2 2.2818(6) . ?
N1 C9 1.3296(17) . ?
N1 C1 1.3675(17) . ?
C1 C2 1.4162(19) . ?
C1 C6 1.4278(18) . ?
N2 C10 1.2798(17) . ?
N2 C11 1.4751(18) . ?
C2 C3 1.374(2) . ?
C3 C4 1.421(2) . ?
C4 C5 1.369(2) . ?
C5 C6 1.420(2) . ?
C6 C7 1.412(2) . ?
C7 C8 1.370(2) . ?
C9 C8 1.4108(17) . ?
C9 C10 1.4739(19) . ?
C11 C12 1.526(2) . ?
C12 C13 1.509(2) . ?
